data_7049489
loop_
_publ_author_name
'Sudhakar, Kolanu'
'Mahammed, Atif'
'Fridman, Natalia'
'Gross, Zeev'

_publ_section_title
;
 Trifluoromethylation for affecting the structural, electronic and redox
 properties of cobalt corroles.
;
_journal_issue 15
_journal_name_full 'Dalton transactions (Cambridge, England : 2003)'
_journal_page_first 4798
_journal_page_last 4810
_journal_paper_doi 10.1039/c9dt00675c
_journal_volume 48
_journal_year 2019
_chemical_formula_moiety 'C51 H14 Co F27 N6, C H2 Cl2'
_chemical_formula_sum 'C52 H16 Cl2 Co F27 N6'
_chemical_formula_weight 1367.54
_chemical_name_common 'Gross100 (Sudhakar)'
_space_group_crystal_system monoclinic
_space_group_IT_number 15
_space_group_name_Hall '-C 2yc'
_space_group_name_H-M_alt 'C 1 2/c 1'
_symmetry_space_group_name_Hall '-C 2yc'
_symmetry_space_group_name_H-M 'C 1 2/c 1'
_atom_sites_solution_hydrogens geom
_audit_creation_method SHELXL-2018/3
_audit_update_record
;
2019-02-27 deposited with the CCDC.    2019-03-22 downloaded from the CCDC.
;
_cell_angle_alpha 90
_cell_angle_beta 91.249(4)
_cell_angle_gamma 90
_cell_formula_units_Z 8
_cell_length_a 17.157(3)
_cell_length_b 22.569(11)
_cell_length_c 25.638(5)
_cell_measurement_reflns_used 8084
_cell_measurement_temperature 200(2)
_cell_measurement_theta_max 24.357
_cell_measurement_theta_min 1.491
_cell_volume 9925(5)
_computing_cell_refinement 'DENZO HKL2000 (Otwinowski & Minor 1997)'
_computing_data_collection 'Collect (Nonius, 2006)'
_computing_data_reduction 'DENZO HKL2000 (Otwinowski & Minor 1997)'
_computing_molecular_graphics 'Mercury 3.10.1'
_computing_structure_refinement 'SHELXL-2018/3 (Sheldrick, 2018)'
_computing_structure_solution 'SHELXL-2018/3 (Sheldrick, 2018)'
_diffrn_ambient_temperature 200(2)
_diffrn_detector_area_resol_mean 95
_diffrn_measured_fraction_theta_full 0.993
_diffrn_measured_fraction_theta_max 0.993
_diffrn_measurement_device_type 'Nonius KappaCCD'
_diffrn_measurement_method 'phi- and omega-scans'
_diffrn_radiation_monochromator graphite
_diffrn_radiation_source 'fine-focus sealed tube'
_diffrn_radiation_type MoK\a
_diffrn_radiation_wavelength 0.71073
_diffrn_reflns_av_R_equivalents 0.0790
_diffrn_reflns_av_unetI/netI 0.0408
_diffrn_reflns_Laue_measured_fraction_full 0.993
_diffrn_reflns_Laue_measured_fraction_max 0.993
_diffrn_reflns_limit_h_max 19
_diffrn_reflns_limit_h_min 0
_diffrn_reflns_limit_k_max 26
_diffrn_reflns_limit_k_min 0
_diffrn_reflns_limit_l_max 29
_diffrn_reflns_limit_l_min -29
_diffrn_reflns_number 8084
_diffrn_reflns_point_group_measured_fraction_full 0.993
_diffrn_reflns_point_group_measured_fraction_max 0.993
_diffrn_reflns_theta_full 24.357
_diffrn_reflns_theta_max 24.357
_diffrn_reflns_theta_min 1.491
_exptl_absorpt_coefficient_mu 0.603
_exptl_absorpt_correction_T_max 0.895
_exptl_absorpt_correction_T_min 0.849
_exptl_absorpt_correction_type multi-scan
_exptl_absorpt_process_details
; 
'HKL Denzo and Scalepack (Otwinowski & Minor 1997)'  
;
_exptl_crystal_colour 'dark red'
_exptl_crystal_density_diffrn 1.830
_exptl_crystal_density_method 'not measured'
_exptl_crystal_description block
_exptl_crystal_F_000 5392
_exptl_crystal_size_max 0.240
_exptl_crystal_size_mid 0.180
_exptl_crystal_size_min 0.150
_refine_diff_density_max 0.929
_refine_diff_density_min -0.755
_refine_diff_density_rms 0.090
_refine_ls_extinction_method none
_refine_ls_goodness_of_fit_ref 1.143
_refine_ls_hydrogen_treatment constr
_refine_ls_matrix_type full
_refine_ls_number_parameters 793
_refine_ls_number_reflns 8084
_refine_ls_number_restraints 0
_refine_ls_restrained_S_all 1.143
_refine_ls_R_factor_all 0.0994
_refine_ls_R_factor_gt 0.0858
_refine_ls_shift/su_max 0.001
_refine_ls_shift/su_mean 0.000
_refine_ls_structure_factor_coef Fsqd
_refine_ls_weighting_details 'w=1/[\s^2^(Fo^2^)+(0.0731P)^2^+82.2599P] where P=(Fo^2^+2Fc^2^)/3'
_refine_ls_weighting_scheme calc
_refine_ls_wR_factor_gt 0.1902
_refine_ls_wR_factor_ref 0.1968
_reflns_Friedel_coverage 0.000
_reflns_number_gt 6972
_reflns_number_total 8084
_reflns_threshold_expression 'I > 2\s(I)'
_cod_data_source_file c9dt00675c2.cif
_cod_data_source_block Gross100
_cod_depositor_comments 'Adding full bibliography for 7049489--7049491.cif.'
_cod_original_cell_volume 9925(6)
_cod_database_code 7049489
_shelx_shelxl_version_number 2018/3
_shelx_space_group_comment
;
The symmetry employed for this shelxl refinement is uniquely defined
by the following loop, which should always be used as a source of
symmetry information in preference to the above space-group names.
They are only intended as comments.
;
_shelx_estimated_absorpt_t_min 0.869
_shelx_estimated_absorpt_t_max 0.915

loop_
_space_group_symop_operation_xyz
'x, y, z'
'-x, y, -z+1/2'
'x+1/2, y+1/2, z'
'-x+1/2, y+1/2, -z+1/2'
'-x, -y, -z'
'x, -y, z-1/2'
'-x+1/2, -y+1/2, -z'
'x+1/2, -y+1/2, z-1/2'

loop_
_atom_site_label
_atom_site_type_symbol
_atom_site_fract_x
_atom_site_fract_y
_atom_site_fract_z
_atom_site_U_iso_or_equiv
_atom_site_adp_type
_atom_site_occupancy
_atom_site_site_symmetry_order
_atom_site_calc_flag
_atom_site_refinement_flags_posn
_atom_site_refinement_flags_adp
Co1 Co 0.70526(4) 0.05841(3) 0.16165(2) 0.0253(2) Uani 1 1 d . .
F1 F 0.7165(2) -0.06247(17) 0.35448(13) 0.0526(10) Uani 1 1 d . .
F2 F 0.7963(2) -0.10087(18) 0.43883(14) 0.0628(11) Uani 1 1 d . .
F3 F 0.9486(2) -0.07234(17) 0.45282(13) 0.0595(11) Uani 1 1 d . .
F4 F 1.0201(2) -0.0033(2) 0.38160(16) 0.0696(12) Uani 1 1 d . .
F5 F 0.9392(2) 0.0380(2) 0.29805(15) 0.0631(11) Uani 1 1 d . .
F6 F 0.7467(2) -0.18043(15) 0.10023(13) 0.0466(9) Uani 1 1 d . .
F7 F 0.8170(2) -0.25743(15) 0.03538(14) 0.0571(10) Uani 1 1 d . .
F8 F 0.9148(3) -0.21724(18) -0.03819(14) 0.0624(11) Uani 1 1 d . .
F9 F 0.9454(2) -0.09978(18) -0.04561(13) 0.0548(10) Uani 1 1 d . .
F10 F 0.8778(2) -0.02333(15) 0.01854(13) 0.0457(9) Uani 1 1 d . .
F11 F 0.7112(2) 0.18551(18) -0.00968(15) 0.0613(11) Uani 1 1 d . .
F12 F 0.6659(4) 0.2219(2) -0.10555(16) 0.0902(16) Uani 1 1 d . .
F13 F 0.5164(4) 0.2055(2) -0.13805(17) 0.105(2) Uani 1 1 d . .
F14 F 0.4141(3) 0.1504(2) -0.0754(2) 0.0991(18) Uani 1 1 d . .
F15 F 0.4613(2) 0.1108(2) 0.01981(19) 0.0713(12) Uani 1 1 d . .
F16 F 0.5005(2) 0.23757(16) 0.05746(13) 0.0521(10) Uani 1 1 d . .
F17 F 0.6102(3) 0.27884(17) 0.04502(14) 0.0613(11) Uani 1 1 d . .
F18 F 0.5389(3) 0.30685(16) 0.10750(14) 0.0612(11) Uani 1 1 d . .
F19 F 0.5614(2) 0.30589(14) 0.21207(13) 0.0461(9) Uani 1 1 d . .
F20 F 0.6633(2) 0.32171(15) 0.16763(14) 0.0537(10) Uani 1 1 d . .
F21 F 0.6732(2) 0.27669(15) 0.24089(13) 0.0465(9) Uani 1 1 d . .
F22 F 0.5638(2) 0.21327(15) 0.28534(12) 0.0425(8) Uani 1 1 d . .
F23 F 0.6515(2) 0.24023(15) 0.34147(13) 0.0499(9) Uani 1 1 d . .
F24 F 0.5784(2) 0.16488(16) 0.35621(13) 0.0523(10) Uani 1 1 d . .
F25 F 0.6971(3) 0.0557(2) 0.39594(14) 0.0774(14) Uani 1 1 d . .
F26 F 0.7150(3) 0.14963(19) 0.39939(14) 0.0784(15) Uani 1 1 d . .
F27 F 0.8097(3) 0.09261(19) 0.38343(14) 0.0699(13) Uani 1 1 d . .
N1 N 0.7641(3) -0.00940(19) 0.18147(15) 0.0272(10) Uani 1 1 d . .
N2 N 0.6907(3) 0.03454(19) 0.09166(16) 0.0294(10) Uani 1 1 d . .
N3 N 0.6511(2) 0.12971(19) 0.14925(15) 0.0265(10) Uani 1 1 d . .
N4 N 0.7112(3) 0.08872(19) 0.22998(15) 0.0272(10) Uani 1 1 d . .
N5 N 0.6043(3) 0.0172(2) 0.17646(15) 0.0302(10) Uani 1 1 d . .
N6 N 0.8036(3) 0.09863(18) 0.14402(16) 0.0290(10) Uani 1 1 d . .
C1 C 0.7825(3) 0.0123(2) 0.27587(18) 0.0284(12) Uani 1 1 d . .
C2 C 0.7947(3) -0.0212(2) 0.23106(19) 0.0293(12) Uani 1 1 d . .
C3 C 0.8434(3) -0.0728(2) 0.22777(19) 0.0339(13) Uani 1 1 d . .
H3 H 0.871167 -0.090935 0.255952 0.041 Uiso 1 1 calc R U
C4 C 0.8427(3) -0.0908(2) 0.1777(2) 0.0335(13) Uani 1 1 d . .
H4 H 0.870326 -0.123677 0.164143 0.040 Uiso 1 1 calc R U
C5 C 0.7921(3) -0.0511(2) 0.1483(2) 0.0279(11) Uani 1 1 d . .
C6 C 0.7716(3) -0.0549(2) 0.09537(19) 0.0310(12) Uani 1 1 d . .
C7 C 0.7204(3) -0.0154(2) 0.06990(19) 0.0308(12) Uani 1 1 d . .
C8 C 0.6921(4) -0.0193(3) 0.0164(2) 0.0370(14) Uani 1 1 d . .
H8 H 0.702614 -0.050278 -0.007528 0.044 Uiso 1 1 calc R U
C9 C 0.6487(4) 0.0286(3) 0.0068(2) 0.0373(14) Uani 1 1 d . .
H9 H 0.622871 0.037634 -0.025382 0.045 Uiso 1 1 calc R U
C10 C 0.6472(3) 0.0644(2) 0.05337(19) 0.0301(12) Uani 1 1 d . .
C11 C 0.6171(3) 0.1209(2) 0.05792(19) 0.0304(12) Uani 1 1 d . .
C12 C 0.6213(3) 0.1554(2) 0.10463(19) 0.0283(12) Uani 1 1 d . .
C13 C 0.6014(3) 0.2145(2) 0.1171(2) 0.0309(12) Uani 1 1 d . .
C14 C 0.6208(3) 0.2233(2) 0.17024(19) 0.0287(12) Uani 1 1 d . .
C15 C 0.6482(3) 0.1686(2) 0.18958(19) 0.0277(12) Uani 1 1 d . .
C16 C 0.6747(3) 0.1414(2) 0.23812(18) 0.0265(11) Uani 1 1 d . .
C17 C 0.6723(3) 0.1517(2) 0.2924(2) 0.0295(12) Uani 1 1 d . .
C18 C 0.7153(3) 0.1057(2) 0.31645(19) 0.0298(12) Uani 1 1 d . .
C19 C 0.7385(3) 0.0658(2) 0.27668(19) 0.0260(11) Uani 1 1 d . .
C20 C 0.8252(3) -0.0099(2) 0.32418(19) 0.0302(12) Uani 1 1 d . .
C21 C 0.7913(3) -0.0461(3) 0.3606(2) 0.0356(13) Uani 1 1 d . .
C22 C 0.8317(4) -0.0665(3) 0.4043(2) 0.0387(14) Uani 1 1 d . .
C23 C 0.9087(4) -0.0521(3) 0.4113(2) 0.0410(15) Uani 1 1 d . .
C24 C 0.9446(4) -0.0174(3) 0.3752(2) 0.0441(15) Uani 1 1 d . .
C25 C 0.9029(4) 0.0027(3) 0.3324(2) 0.0388(14) Uani 1 1 d . .
C26 C 0.8101(3) -0.0997(2) 0.06195(19) 0.0312(13) Uani 1 1 d . .
C27 C 0.7964(3) -0.1597(3) 0.0650(2) 0.0342(13) Uani 1 1 d . .
C28 C 0.8317(4) -0.1999(2) 0.0316(2) 0.0397(14) Uani 1 1 d . .
C29 C 0.8810(4) -0.1789(3) -0.0057(2) 0.0413(15) Uani 1 1 d . .
C30 C 0.8960(3) -0.1202(3) -0.0095(2) 0.0391(14) Uani 1 1 d . .
C31 C 0.8621(3) -0.0810(2) 0.0237(2) 0.0330(13) Uani 1 1 d . .
C32 C 0.5866(4) 0.1460(3) 0.0076(2) 0.0395(15) Uani 1 1 d . .
C33 C 0.6384(4) 0.1753(3) -0.0257(2) 0.0463(16) Uani 1 1 d . .
C34 C 0.6146(6) 0.1950(3) -0.0744(3) 0.062(2) Uani 1 1 d . .
C35 C 0.5406(6) 0.1866(3) -0.0901(3) 0.070(2) Uani 1 1 d . .
C36 C 0.4869(5) 0.1590(3) -0.0599(3) 0.062(2) Uani 1 1 d . .
C37 C 0.5125(4) 0.1388(3) -0.0100(3) 0.0516(17) Uani 1 1 d . .
C38 C 0.5640(4) 0.2589(2) 0.0826(2) 0.0392(14) Uani 1 1 d . .
C39 C 0.6279(4) 0.2810(3) 0.1975(2) 0.0369(14) Uani 1 1 d . .
C40 C 0.6187(3) 0.1930(3) 0.3188(2) 0.0370(14) Uani 1 1 d . .
C41 C 0.7337(4) 0.1010(3) 0.3736(2) 0.0507(18) Uani 1 1 d . .
C42 C 0.5996(4) -0.0414(3) 0.1773(3) 0.0514(17) Uani 1 1 d . .
H42 H 0.646393 -0.063560 0.174997 0.062 Uiso 1 1 calc R U
C43 C 0.5305(5) -0.0718(3) 0.1815(3) 0.065(2) Uani 1 1 d . .
H43 H 0.530687 -0.113859 0.182116 0.078 Uiso 1 1 calc R U
C44 C 0.4624(4) -0.0420(4) 0.1847(3) 0.0581(19) Uani 1 1 d . .
H44 H 0.413832 -0.062052 0.186479 0.070 Uiso 1 1 calc R U
C45 C 0.4669(5) 0.0184(4) 0.1851(4) 0.086(3) Uani 1 1 d . .
H45 H 0.420770 0.041303 0.188259 0.103 Uiso 1 1 calc R U
C46 C 0.5372(4) 0.0463(3) 0.1810(4) 0.071(2) Uani 1 1 d . .
H46 H 0.538336 0.088371 0.181461 0.086 Uiso 1 1 calc R U
C47 C 0.8608(4) 0.1057(3) 0.1797(2) 0.0401(14) Uani 1 1 d . .
H47 H 0.853374 0.090595 0.213792 0.048 Uiso 1 1 calc R U
C48 C 0.9298(4) 0.1338(3) 0.1693(2) 0.0488(16) Uani 1 1 d . .
H48 H 0.968322 0.138603 0.196214 0.059 Uiso 1 1 calc R U
C49 C 0.9430(4) 0.1549(3) 0.1200(3) 0.0486(16) Uani 1 1 d . .
H49 H 0.990545 0.174114 0.111900 0.058 Uiso 1 1 calc R U
C50 C 0.8849(4) 0.1473(3) 0.0828(2) 0.0514(17) Uani 1 1 d . .
H50 H 0.892001 0.161228 0.048266 0.062 Uiso 1 1 calc R U
C51 C 0.8165(4) 0.1194(3) 0.0956(2) 0.0425(15) Uani 1 1 d . .
H51 H 0.776993 0.114575 0.069366 0.051 Uiso 1 1 calc R U
Cl1 Cl 0.8641(3) 0.3125(3) 0.24362(18) 0.237(3) Uani 1 1 d . .
Cl2 Cl 0.8774(2) 0.2031(2) 0.3020(2) 0.1593(16) Uani 1 1 d . .
C52 C 0.8399(8) 0.2730(11) 0.2983(7) 0.220(12) Uani 1 1 d . .
H52A H 0.857996 0.295479 0.329430 0.264 Uiso 1 1 calc R U
H52B H 0.782407 0.270339 0.299508 0.264 Uiso 1 1 calc R U

loop_
_atom_site_aniso_label
_atom_site_aniso_U_11
_atom_site_aniso_U_22
_atom_site_aniso_U_33
_atom_site_aniso_U_23
_atom_site_aniso_U_13
_atom_site_aniso_U_12
Co1 0.0299(4) 0.0280(4) 0.0177(3) 0.0004(3) -0.0024(3) 0.0046(3)
F1 0.041(2) 0.073(3) 0.043(2) 0.0141(18) -0.0066(16) -0.0086(19)
F2 0.076(3) 0.072(3) 0.040(2) 0.0273(19) -0.0003(19) -0.003(2)
F3 0.074(3) 0.068(3) 0.0356(19) 0.0050(17) -0.0264(18) 0.023(2)
F4 0.043(2) 0.104(3) 0.061(3) 0.008(2) -0.0224(19) -0.006(2)
F5 0.049(2) 0.091(3) 0.049(2) 0.022(2) -0.0097(18) -0.022(2)
F6 0.050(2) 0.044(2) 0.046(2) 0.0111(16) 0.0056(16) 0.0006(17)
F7 0.086(3) 0.031(2) 0.054(2) -0.0033(16) -0.009(2) 0.0071(19)
F8 0.084(3) 0.062(3) 0.042(2) -0.0129(18) 0.0067(19) 0.034(2)
F9 0.050(2) 0.078(3) 0.0377(19) 0.0016(18) 0.0130(16) 0.008(2)
F10 0.054(2) 0.040(2) 0.0433(19) 0.0007(15) 0.0072(16) -0.0071(16)
F11 0.062(3) 0.066(3) 0.057(2) 0.010(2) 0.014(2) 0.009(2)
F12 0.149(5) 0.081(3) 0.041(2) 0.023(2) 0.016(3) 0.008(3)
F13 0.189(6) 0.077(3) 0.045(3) 0.008(2) -0.056(3) 0.022(3)
F14 0.101(4) 0.093(4) 0.100(4) -0.012(3) -0.067(3) 0.020(3)
F15 0.046(2) 0.078(3) 0.090(3) -0.009(3) -0.022(2) 0.001(2)
F16 0.061(2) 0.048(2) 0.047(2) 0.0013(17) -0.0210(18) 0.0193(18)
F17 0.085(3) 0.055(2) 0.044(2) 0.0247(18) 0.008(2) 0.002(2)
F18 0.101(3) 0.038(2) 0.043(2) -0.0036(16) -0.014(2) 0.031(2)
F19 0.059(2) 0.0334(18) 0.046(2) -0.0075(15) 0.0029(17) 0.0120(17)
F20 0.078(3) 0.0336(19) 0.050(2) 0.0058(16) 0.0052(19) -0.0153(18)
F21 0.057(2) 0.0408(19) 0.0405(19) -0.0066(15) -0.0121(16) -0.0038(17)
F22 0.044(2) 0.048(2) 0.0352(17) -0.0027(15) -0.0025(15) 0.0142(16)
F23 0.068(3) 0.044(2) 0.0375(18) -0.0178(16) -0.0117(17) 0.0078(18)
F24 0.066(3) 0.057(2) 0.0354(18) 0.0016(16) 0.0182(17) 0.0121(19)
F25 0.117(4) 0.088(3) 0.0274(19) 0.014(2) 0.005(2) 0.014(3)
F26 0.126(4) 0.079(3) 0.0293(19) -0.0265(19) -0.028(2) 0.056(3)
F27 0.085(3) 0.079(3) 0.044(2) -0.024(2) -0.038(2) 0.034(2)
N1 0.031(2) 0.030(2) 0.021(2) -0.0012(18) -0.0033(18) 0.0059(19)
N2 0.035(3) 0.030(2) 0.022(2) 0.0008(18) -0.0029(18) 0.007(2)
N3 0.030(2) 0.030(2) 0.019(2) 0.0005(18) -0.0033(17) 0.0077(19)
N4 0.031(3) 0.029(2) 0.022(2) 0.0027(18) -0.0019(18) 0.0012(19)
N5 0.033(3) 0.037(3) 0.021(2) -0.0001(19) -0.0021(18) 0.001(2)
N6 0.037(3) 0.026(2) 0.025(2) -0.0003(18) 0.0001(19) 0.0005(19)
C1 0.033(3) 0.034(3) 0.018(2) 0.005(2) -0.007(2) 0.000(2)
C2 0.033(3) 0.032(3) 0.022(3) 0.005(2) -0.007(2) 0.002(2)
C3 0.047(4) 0.033(3) 0.021(3) 0.004(2) -0.010(2) 0.012(3)
C4 0.037(3) 0.034(3) 0.029(3) -0.002(2) -0.006(2) 0.012(3)
C5 0.027(3) 0.027(3) 0.029(3) 0.002(2) -0.001(2) 0.007(2)
C6 0.040(3) 0.029(3) 0.024(3) -0.002(2) -0.001(2) 0.006(2)
C7 0.037(3) 0.033(3) 0.023(3) -0.003(2) 0.001(2) 0.006(2)
C8 0.054(4) 0.035(3) 0.022(3) -0.008(2) -0.006(2) 0.011(3)
C9 0.048(4) 0.041(3) 0.022(3) -0.001(2) -0.008(2) 0.011(3)
C10 0.035(3) 0.034(3) 0.021(3) -0.001(2) -0.005(2) 0.001(2)
C11 0.035(3) 0.036(3) 0.020(2) 0.002(2) -0.004(2) 0.006(2)
C12 0.032(3) 0.029(3) 0.024(3) 0.003(2) -0.005(2) 0.002(2)
C13 0.034(3) 0.030(3) 0.029(3) 0.004(2) 0.000(2) 0.001(2)
C14 0.032(3) 0.029(3) 0.025(3) 0.001(2) -0.001(2) 0.000(2)
C15 0.030(3) 0.029(3) 0.024(3) -0.001(2) 0.000(2) 0.001(2)
C16 0.034(3) 0.026(3) 0.020(2) -0.003(2) -0.003(2) 0.003(2)
C17 0.031(3) 0.031(3) 0.026(3) -0.003(2) -0.003(2) 0.002(2)
C18 0.036(3) 0.032(3) 0.021(3) -0.003(2) -0.004(2) 0.003(2)
C19 0.027(3) 0.028(3) 0.023(2) 0.005(2) -0.004(2) 0.002(2)
C20 0.037(3) 0.033(3) 0.020(3) 0.001(2) -0.004(2) 0.007(2)
C21 0.035(3) 0.044(3) 0.028(3) 0.001(2) -0.004(2) 0.001(3)
C22 0.056(4) 0.035(3) 0.025(3) 0.007(2) 0.002(3) 0.006(3)
C23 0.056(4) 0.042(3) 0.025(3) 0.001(3) -0.016(3) 0.014(3)
C24 0.036(4) 0.056(4) 0.039(3) -0.009(3) -0.017(3) 0.005(3)
C25 0.043(4) 0.043(3) 0.031(3) 0.005(3) -0.005(3) -0.002(3)
C26 0.040(3) 0.032(3) 0.021(3) -0.005(2) -0.009(2) 0.013(2)
C27 0.034(3) 0.037(3) 0.031(3) 0.005(2) -0.002(2) 0.004(3)
C28 0.050(4) 0.027(3) 0.042(3) -0.002(3) -0.013(3) 0.012(3)
C29 0.050(4) 0.044(4) 0.030(3) -0.006(3) -0.005(3) 0.022(3)
C30 0.038(3) 0.053(4) 0.026(3) 0.002(3) 0.005(2) 0.011(3)
C31 0.035(3) 0.036(3) 0.027(3) 0.001(2) -0.001(2) 0.005(3)
C32 0.055(4) 0.038(3) 0.024(3) -0.005(2) -0.013(3) 0.019(3)
C33 0.071(5) 0.041(4) 0.027(3) 0.004(3) -0.004(3) 0.015(3)
C34 0.102(7) 0.042(4) 0.042(4) 0.003(3) 0.006(4) 0.012(4)
C35 0.112(8) 0.049(5) 0.048(4) -0.007(4) -0.034(5) 0.016(5)
C36 0.071(5) 0.046(4) 0.066(5) -0.018(4) -0.038(4) 0.017(4)
C37 0.051(4) 0.049(4) 0.055(4) -0.005(3) -0.012(3) 0.005(3)
C38 0.054(4) 0.028(3) 0.035(3) -0.001(2) -0.006(3) 0.009(3)
C39 0.042(4) 0.035(3) 0.034(3) -0.002(2) -0.002(3) 0.000(3)
C40 0.042(4) 0.044(3) 0.025(3) 0.000(2) -0.001(2) 0.006(3)
C41 0.070(5) 0.049(4) 0.032(3) -0.007(3) -0.009(3) 0.021(4)
C42 0.039(4) 0.039(4) 0.076(5) -0.010(3) 0.004(3) -0.005(3)
C43 0.055(5) 0.049(4) 0.091(6) -0.023(4) 0.012(4) -0.009(4)
C44 0.038(4) 0.083(6) 0.053(4) 0.005(4) -0.007(3) -0.017(4)
C45 0.038(5) 0.079(6) 0.142(9) 0.052(6) 0.008(5) 0.011(4)
C46 0.035(4) 0.055(5) 0.124(7) 0.034(5) 0.022(4) 0.008(3)
C47 0.040(4) 0.049(4) 0.031(3) 0.001(3) -0.001(3) -0.005(3)
C48 0.042(4) 0.061(4) 0.043(4) -0.004(3) 0.000(3) -0.007(3)
C49 0.041(4) 0.046(4) 0.059(4) -0.006(3) 0.014(3) -0.002(3)
C50 0.053(4) 0.063(4) 0.039(3) 0.009(3) 0.014(3) -0.006(3)
C51 0.045(4) 0.056(4) 0.026(3) 0.007(3) 0.006(3) -0.002(3)
Cl1 0.217(5) 0.375(9) 0.119(3) 0.041(4) 0.008(3) -0.154(6)
Cl2 0.097(3) 0.149(3) 0.231(5) -0.049(3) -0.017(3) -0.009(2)
C52 0.066(8) 0.42(4) 0.170(15) -0.13(2) 0.009(9) 0.003(14)

loop_
_atom_type_symbol
_atom_type_description
_atom_type_scat_dispersion_real
_atom_type_scat_dispersion_imag
_atom_type_scat_source
C C 0.0033 0.0016 'International Tables Vol C Tables 4.2.6.8 and 6.1.1.4'
H H 0.0000 0.0000 'International Tables Vol C Tables 4.2.6.8 and 6.1.1.4'
Cl Cl 0.1484 0.1585 'International Tables Vol C Tables 4.2.6.8 and 6.1.1.4'
Co Co 0.3494 0.9721 'International Tables Vol C Tables 4.2.6.8 and 6.1.1.4'
F F 0.0171 0.0103 'International Tables Vol C Tables 4.2.6.8 and 6.1.1.4'
N N 0.0061 0.0033 'International Tables Vol C Tables 4.2.6.8 and 6.1.1.4'

loop_
_geom_angle_atom_site_label_1
_geom_angle_atom_site_label_2
_geom_angle_atom_site_label_3
_geom_angle
N4 Co1 N3 82.14(18)
N4 Co1 N2 173.59(19)
N3 Co1 N2 91.65(18)
N4 Co1 N1 91.49(18)
N3 Co1 N1 173.36(17)
N2 Co1 N1 94.77(18)
N4 Co1 N6 90.95(18)
N3 Co1 N6 89.41(18)
N2 Co1 N6 90.55(18)
N1 Co1 N6 88.82(19)
N4 Co1 N5 91.28(18)
N3 Co1 N5 90.19(19)
N2 Co1 N5 87.16(18)
N1 Co1 N5 91.84(19)
N6 Co1 N5 177.66(17)
C5 N1 C2 107.9(4)
C5 N1 Co1 125.6(3)
C2 N1 Co1 126.0(3)
C7 N2 C10 108.1(4)
C7 N2 Co1 125.7(3)
C10 N2 Co1 126.2(3)
C15 N3 C12 110.1(4)
C15 N3 Co1 116.7(3)
C12 N3 Co1 132.5(3)
C16 N4 C19 110.1(4)
C16 N4 Co1 116.4(3)
C19 N4 Co1 133.1(4)
C42 N5 C46 115.9(6)
C42 N5 Co1 121.2(4)
C46 N5 Co1 122.5(4)
C47 N6 C51 117.1(5)
C47 N6 Co1 121.1(4)
C51 N6 Co1 121.8(4)
C2 C1 C19 124.1(4)
C2 C1 C20 114.5(5)
C19 C1 C20 121.2(4)
N1 C2 C1 126.0(5)
N1 C2 C3 108.1(4)
C1 C2 C3 125.9(4)
C4 C3 C2 108.0(4)
C4 C3 H3 126.0
C2 C3 H3 126.0
C3 C4 C5 107.6(5)
C3 C4 H4 126.2
C5 C4 H4 126.2
N1 C5 C6 124.3(5)
N1 C5 C4 108.5(4)
C6 C5 C4 127.1(5)
C5 C6 C7 123.7(5)
C5 C6 C26 119.7(5)
C7 C6 C26 116.4(4)
N2 C7 C6 124.9(5)
N2 C7 C8 108.5(4)
C6 C7 C8 126.6(5)
C9 C8 C7 107.4(5)
C9 C8 H8 126.3
C7 C8 H8 126.3
C8 C9 C10 108.8(5)
C8 C9 H9 125.6
C10 C9 H9 125.6
C11 C10 N2 125.6(5)
C11 C10 C9 126.9(5)
N2 C10 C9 107.1(4)
C10 C11 C12 124.2(5)
C10 C11 C32 113.7(4)
C12 C11 C32 121.8(5)
N3 C12 C13 107.2(4)
N3 C12 C11 118.7(5)
C13 C12 C11 134.1(5)
C14 C13 C12 107.4(4)
C14 C13 C38 125.1(5)
C12 C13 C38 127.4(5)
C15 C14 C13 106.7(5)
C15 C14 C39 125.6(5)
C13 C14 C39 126.5(5)
N3 C15 C14 108.4(4)
N3 C15 C16 111.3(4)
C14 C15 C16 140.2(5)
N4 C16 C17 108.5(4)
N4 C16 C15 112.0(4)
C17 C16 C15 139.5(5)
C18 C17 C16 106.4(5)
C18 C17 C40 126.0(5)
C16 C17 C40 125.8(5)
C17 C18 C19 107.8(4)
C17 C18 C41 125.3(5)
C19 C18 C41 126.9(5)
N4 C19 C18 106.9(4)
N4 C19 C1 118.4(4)
C18 C19 C1 134.7(4)
C25 C20 C21 116.3(5)
C25 C20 C1 120.5(5)
C21 C20 C1 123.2(5)
F1 C21 C20 120.1(5)
F1 C21 C22 117.6(5)
C20 C21 C22 122.3(5)
F2 C22 C23 120.1(5)
F2 C22 C21 120.3(6)
C23 C22 C21 119.5(5)
F3 C23 C22 120.0(6)
F3 C23 C24 120.4(6)
C22 C23 C24 119.5(5)
F4 C24 C23 120.0(5)
F4 C24 C25 120.3(6)
C23 C24 C25 119.7(6)
F5 C25 C20 118.9(5)
F5 C25 C24 118.4(5)
C20 C25 C24 122.7(6)
C27 C26 C31 116.5(5)
C27 C26 C6 123.8(5)
C31 C26 C6 119.6(5)
F6 C27 C26 119.6(5)
F6 C27 C28 118.5(5)
C26 C27 C28 121.9(5)
F7 C28 C29 120.5(5)
F7 C28 C27 120.4(6)
C29 C28 C27 119.0(5)
F8 C29 C30 120.0(6)
F8 C29 C28 119.5(6)
C30 C29 C28 120.5(5)
F9 C30 C29 120.4(5)
F9 C30 C31 119.3(6)
C29 C30 C31 120.3(6)
F10 C31 C30 118.6(5)
F10 C31 C26 119.7(5)
C30 C31 C26 121.7(5)
C37 C32 C33 117.1(6)
C37 C32 C11 123.5(6)
C33 C32 C11 119.2(5)
F11 C33 C34 118.8(7)
F11 C33 C32 119.7(5)
C34 C33 C32 121.5(7)
C35 C34 F12 121.0(7)
C35 C34 C33 119.1(8)
F12 C34 C33 119.9(8)
C34 C35 F13 119.8(9)
C34 C35 C36 122.8(7)
F13 C35 C36 117.4(8)
F14 C36 C35 122.8(7)
F14 C36 C37 120.0(8)
C35 C36 C37 117.3(7)
F15 C37 C32 119.5(6)
F15 C37 C36 118.2(7)
C32 C37 C36 122.2(7)
F18 C38 F17 106.0(5)
F18 C38 F16 104.7(5)
F17 C38 F16 105.2(5)
F18 C38 C13 113.9(5)
F17 C38 C13 113.8(5)
F16 C38 C13 112.5(5)
F19 C39 F21 106.3(4)
F19 C39 F20 105.8(5)
F21 C39 F20 105.0(5)
F19 C39 C14 116.1(5)
F21 C39 C14 111.4(5)
F20 C39 C14 111.4(5)
F23 C40 F22 106.8(5)
F23 C40 F24 106.5(4)
F22 C40 F24 104.6(5)
F23 C40 C17 116.2(5)
F22 C40 C17 110.9(4)
F24 C40 C17 111.1(5)
F26 C41 F25 107.4(6)
F26 C41 F27 105.7(6)
F25 C41 F27 106.1(5)
F26 C41 C18 112.4(5)
F25 C41 C18 112.5(6)
F27 C41 C18 112.3(6)
N5 C42 C43 123.6(6)
N5 C42 H42 118.2
C43 C42 H42 118.2
C44 C43 C42 120.2(7)
C44 C43 H43 119.9
C42 C43 H43 119.9
C43 C44 C45 116.6(7)
C43 C44 H44 121.7
C45 C44 H44 121.7
C44 C45 C46 120.6(8)
C44 C45 H45 119.7
C46 C45 H45 119.7
N5 C46 C45 123.1(7)
N5 C46 H46 118.5
C45 C46 H46 118.5
N6 C47 C48 123.1(5)
N6 C47 H47 118.4
C48 C47 H47 118.4
C47 C48 C49 119.8(6)
C47 C48 H48 120.1
C49 C48 H48 120.1
C50 C49 C48 117.6(6)
C50 C49 H49 121.2
C48 C49 H49 121.2
C49 C50 C51 120.1(6)
C49 C50 H50 120.0
C51 C50 H50 120.0
N6 C51 C50 122.3(6)
N6 C51 H51 118.9
C50 C51 H51 118.9
Cl2 C52 Cl1 115.3(9)
Cl2 C52 H52A 108.4
Cl1 C52 H52A 108.4
Cl2 C52 H52B 108.4
Cl1 C52 H52B 108.4
H52A C52 H52B 107.5

loop_
_geom_bond_atom_site_label_1
_geom_bond_atom_site_label_2
_geom_bond_distance
Co1 N4 1.881(4)
Co1 N3 1.882(4)
Co1 N2 1.885(4)
Co1 N1 1.897(4)
Co1 N6 1.977(5)
Co1 N5 2.010(5)
F1 C21 1.341(7)
F2 C22 1.332(7)
F3 C23 1.332(6)
F4 C24 1.340(7)
F5 C25 1.348(7)
F6 C27 1.341(6)
F7 C28 1.328(7)
F8 C29 1.342(7)
F9 C30 1.350(7)
F10 C31 1.336(7)
F11 C33 1.327(8)
F12 C34 1.345(9)
F13 C35 1.358(8)
F14 C36 1.318(9)
F15 C37 1.335(8)
F16 C38 1.343(7)
F17 C38 1.339(7)
F18 C38 1.333(7)
F19 C39 1.333(7)
F20 C39 1.348(7)
F21 C39 1.347(6)
F22 C40 1.341(6)
F23 C40 1.333(7)
F24 C40 1.351(7)
F25 C41 1.336(9)
F26 C41 1.324(7)
F27 C41 1.336(8)
N1 C5 1.363(7)
N1 C2 1.391(6)
N2 C7 1.361(7)
N2 C10 1.394(6)
N3 C15 1.358(6)
N3 C12 1.371(6)
N4 C16 1.362(7)
N4 C19 1.377(6)
N5 C42 1.324(8)
N5 C46 1.332(8)
N6 C47 1.336(7)
N6 C51 1.350(7)
C1 C2 1.396(7)
C1 C19 1.424(7)
C1 C20 1.511(7)
C2 C3 1.435(8)
C3 C4 1.347(7)
C3 H3 0.9500
C4 C5 1.448(7)
C4 H4 0.9500
C5 C6 1.396(7)
C6 C7 1.403(7)
C6 C26 1.489(7)
C7 C8 1.448(7)
C8 C9 1.332(8)
C8 H8 0.9500
C9 C10 1.442(7)
C9 H9 0.9500
C10 C11 1.381(8)
C11 C12 1.429(7)
C11 C32 1.493(7)
C12 C13 1.416(8)
C13 C14 1.409(7)
C13 C38 1.476(8)
C14 C15 1.407(7)
C14 C39 1.482(8)
C15 C16 1.452(7)
C16 C17 1.413(7)
C17 C18 1.408(7)
C17 C40 1.482(8)
C18 C19 1.424(7)
C18 C41 1.496(8)
C20 C25 1.374(8)
C20 C21 1.379(8)
C21 C22 1.384(8)
C22 C23 1.370(9)
C23 C24 1.370(9)
C24 C25 1.375(8)
C26 C27 1.377(8)
C26 C31 1.404(8)
C27 C28 1.394(8)
C28 C29 1.375(9)
C29 C30 1.354(9)
C30 C31 1.367(8)
C32 C37 1.350(9)
C32 C33 1.409(9)
C33 C34 1.381(9)
C34 C35 1.337(12)
C35 C36 1.367(12)
C36 C37 1.418(10)
C42 C43 1.375(10)
C42 H42 0.9500
C43 C44 1.353(10)
C43 H43 0.9500
C44 C45 1.366(11)
C44 H44 0.9500
C45 C46 1.366(11)
C45 H45 0.9500
C46 H46 0.9500
C47 C48 1.374(9)
C47 H47 0.9500
C48 C49 1.376(9)
C48 H48 0.9500
C49 C50 1.375(10)
C49 H49 0.9500
C50 C51 1.378(9)
C50 H50 0.9500
C51 H51 0.9500
Cl1 C52 1.72(2)
Cl2 C52 1.71(2)
C52 H52A 0.9900
C52 H52B 0.9900
